data_7242681
loop_
_publ_author_name
'Xue, Yun-Shan'
'Ding, Ji'
'Sun, Dan-Ling'
'Cheng, Wei-Wei'
'Chen, Xuan-Rong'
'Huang, Xing-Cai'
'Wang, Jun'

_publ_section_title
;
 3D Ln-MOFs as multi-responsive luminescent probes for efficient sensing
 of Fe3+, Cr2O72&#x2212;, and antibiotics in aqueous solution
;
_journal_issue 21
_journal_name_full CrystEngComm
_journal_page_first 3838
_journal_page_last 3848
_journal_paper_doi 10.1039/D1CE00399B
_journal_volume 23
_journal_year 2021
_chemical_formula_moiety '0.25(C176 H184 Gd8 N16 O72), C3 H7 N O'
_chemical_formula_sum 'C47 H53 Gd2 N5 O19'
_chemical_formula_weight 1306.44
_space_group_crystal_system monoclinic
_space_group_IT_number 15
_space_group_name_Hall '-C 2yc'
_space_group_name_H-M_alt 'C 1 2/c 1'
_atom_sites_solution_hydrogens mixed
_audit_creation_date 2020-07-30
_audit_creation_method
;
Olex2 1.2-beta
(compiled 2018.05.29 svn.r3508 for OlexSys, GUI svn.r5506)
;
_audit_update_record
;
2021-03-19 deposited with the CCDC.	2021-04-20 downloaded from the CCDC.
;
_cell_angle_alpha 90
_cell_angle_beta 100.144(2)
_cell_angle_gamma 90
_cell_formula_units_Z 4
_cell_length_a 28.4297(13)
_cell_length_b 14.2555(6)
_cell_length_c 13.8161(5)
_cell_measurement_reflns_used 9865
_cell_measurement_temperature 150(2)
_cell_measurement_theta_max 26.445
_cell_measurement_theta_min 2.280
_cell_volume 5511.9(4)
_computing_cell_refinement 'SAINT v8.37A (Bruker, 2015)'
_computing_data_reduction 'SAINT v8.37A (Bruker, 2015)'
_computing_molecular_graphics 'Olex2 (Dolomanov et al., 2009)'
_computing_publication_material 'Olex2 (Dolomanov et al., 2009)'
_computing_structure_refinement 'ShelXL (Sheldrick, 2015)'
_diffrn_ambient_temperature 150.02
_diffrn_measured_fraction_theta_full 0.998
_diffrn_measured_fraction_theta_max 0.998
_diffrn_measurement_device_type 'CCD area detector'
_diffrn_measurement_method 'phi and omega scans'
_diffrn_radiation_type MoK\a
_diffrn_radiation_wavelength 0.71073
_diffrn_reflns_av_R_equivalents 0.0374
_diffrn_reflns_av_unetI/netI 0.0292
_diffrn_reflns_Laue_measured_fraction_full 0.998
_diffrn_reflns_Laue_measured_fraction_max 0.998
_diffrn_reflns_limit_h_max 33
_diffrn_reflns_limit_h_min -33
_diffrn_reflns_limit_k_max 16
_diffrn_reflns_limit_k_min -16
_diffrn_reflns_limit_l_max 16
_diffrn_reflns_limit_l_min -15
_diffrn_reflns_number 25032
_diffrn_reflns_point_group_measured_fraction_full 0.998
_diffrn_reflns_point_group_measured_fraction_max 0.998
_diffrn_reflns_theta_full 25.049
_diffrn_reflns_theta_max 25.049
_diffrn_reflns_theta_min 2.609
_exptl_absorpt_coefficient_mu 2.459
_exptl_absorpt_correction_T_max 0.7454
_exptl_absorpt_correction_T_min 0.5650
_exptl_absorpt_correction_type multi-scan
_exptl_absorpt_process_details
;
SADABS-2016/2 (Bruker,2016/2) was used for absorption correction.
wR2(int) was 0.0919 before and 0.0562 after correction.
The Ratio of minimum to maximum transmission is 0.7580.
The \l/2 correction factor is Not present.
;
_exptl_crystal_colour colorless
_exptl_crystal_density_diffrn 1.574
_exptl_crystal_description block
_exptl_crystal_F_000 2600
_exptl_crystal_size_max 0.3
_exptl_crystal_size_mid 0.2
_exptl_crystal_size_min 0.11
_refine_diff_density_max 2.384
_refine_diff_density_min -0.869
_refine_diff_density_rms 0.153
_refine_ls_extinction_method none
_refine_ls_goodness_of_fit_ref 1.087
_refine_ls_hydrogen_treatment constr
_refine_ls_matrix_type full
_refine_ls_number_parameters 435
_refine_ls_number_reflns 4868
_refine_ls_number_restraints 280
_refine_ls_restrained_S_all 1.071
_refine_ls_R_factor_all 0.0492
_refine_ls_R_factor_gt 0.0441
_refine_ls_shift/su_max 0.001
_refine_ls_shift/su_mean 0.000
_refine_ls_structure_factor_coef Fsqd
_refine_ls_weighting_details 'w=1/[\s^2^(Fo^2^)+(0.0500P)^2^+144.2334P] where P=(Fo^2^+2Fc^2^)/3'
_refine_ls_weighting_scheme calc
_refine_ls_wR_factor_gt 0.1195
_refine_ls_wR_factor_ref 0.1218
_reflns_Friedel_coverage 0.000
_reflns_number_gt 4428
_reflns_number_total 4868
_reflns_threshold_expression 'I > 2\s(I)'
_cod_data_source_file d1ce00399b2.cif
_cod_data_source_block 222_sq
_cod_depositor_comments 'Adding full bibliography for 7242680--7242686.cif.'
_cod_database_code 7242681
_shelx_shelxl_version_number 2018/3
_shelx_space_group_comment
;
The symmetry employed for this shelxl refinement is uniquely defined
by the following loop, which should always be used as a source of
symmetry information in preference to the above space-group names.
They are only intended as comments.
;
_shelx_estimated_absorpt_t_max 0.774
_shelx_estimated_absorpt_t_min 0.526
_olex2_refinement_description
;
1. Fixed Uiso
 At 1.2 times of:
  All C(H) groups, All C(H,H) groups
 At 1.5 times of:
  All C(H,H,H) groups
2. Restrained distances
 O8-C17 = O8-C20 = O9-C23 = O9-C27
 1.2 with sigma of 0.02
 N1-C17 = N2-C20 = N4-C27 = N3-C23
 1.3 with sigma of 0.01
 N2-C21 = N4-C26
 1.49 with sigma of 0.01
 N3-C24 = N3-C25 = N4-C28 = N1-C18 = N1-C19 = N2-C22
 1.49 with sigma of 0.01
3. Uiso/Uaniso restraints and constraints
C25 \\sim C26 \\sim C24 \\sim C28 \\sim N4 \\sim C27 \\sim C23 \\sim N3: within
2A with sigma of 0.01 and sigma for terminal atoms of 0.01
C20 \\sim N2 \\sim C21 \\sim C22 \\sim C17 \\sim N1 \\sim C19 \\sim C18: within
2A with sigma of 0.01 and sigma for terminal atoms of 0.01
Uanis(C4) \\sim Ueq, Uanis(C5) \\sim Ueq, Uanis(C6) \\sim Ueq, Uanis(C29) \\sim
Ueq, Uanis(C30) \\sim Ueq, Uanis(C28) \\sim Ueq, Uanis(N4) \\sim Ueq,
Uanis(C27) \\sim Ueq, Uanis(C26) \\sim Ueq: with sigma of 0.01 and sigma for
terminal atoms of 0.02
Uanis(C17) \\sim Ueq, Uanis(C25) \\sim Ueq, Uanis(C23) \\sim Ueq, Uanis(C18)
\\sim Ueq, Uanis(C20) \\sim Ueq, Uanis(N2) \\sim Ueq, Uanis(C22) \\sim Ueq,
Uanis(C21) \\sim Ueq: with sigma of 0.01 and sigma for terminal atoms of 0.02
4. Others
 Sof(N2)=Sof(C22)=Sof(H22A)=Sof(H22B)=Sof(H22C)=Sof(C20)=Sof(H20)=Sof(C21)=
 Sof(H21A)=Sof(H21B)=Sof(H21C)=1-FVAR(1)
 Sof(N1)=Sof(C18)=Sof(H18A)=Sof(H18B)=Sof(H18C)=Sof(C17)=Sof(H17)=Sof(C19)=
 Sof(H19A)=Sof(H19B)=Sof(H19C)=FVAR(1)
 Sof(N4)=Sof(C26)=Sof(H26A)=Sof(H26B)=Sof(H26C)=Sof(C27)=Sof(H27)=Sof(C28)=
 Sof(H28A)=Sof(H28B)=Sof(H28C)=1-FVAR(2)
 Sof(N3)=Sof(C23)=Sof(H23)=Sof(C24)=Sof(H24A)=Sof(H24B)=Sof(H24C)=Sof(C25)=
 Sof(H25A)=Sof(H25B)=Sof(H25C)=FVAR(2)
 Fixed Sof: O10(0.5) N5(0.5) C29(0.5) H29(0.5) C30(0.5) H30A(0.5) H30B(0.5)
 H30C(0.5) C31(0.5) H31A(0.5) H31B(0.5) H31C(0.5)
5.a Riding coordinates:
 C22(H22A,H22B,H22C)
5.b Secondary CH2 refined with riding coordinates:
 C8(H8A,H8B)
5.c Aromatic/amide H refined with riding coordinates:
 C4(H4), C3(H3), C12(H12), C14(H14), C10(H10), C6(H6), C7(H7), C23(H23),
 C17(H17), C29(H29), C20(H20), C27(H27)
5.d Idealised Me refined as rotating group:
 C18(H18A,H18B,H18C), C19(H19A,H19B,H19C), C24(H24A,H24B,H24C), C25(H25A,H25B,
 H25C), C30(H30A,H30B,H30C), C31(H31A,H31B,H31C), C21(H21A,H21B,H21C), C26(H26A,
 H26B,H26C), C28(H28A,H28B,H28C)
;
_platon_squeeze_void_probe_radius 1.20
_olex2_submission_special_instructions 'No special instructions were received'

loop_
_space_group_symop_operation_xyz
'x, y, z'
'-x, y, -z+1/2'
'x+1/2, y+1/2, z'
'-x+1/2, y+1/2, -z+1/2'
'-x, -y, -z'
'x, -y, z-1/2'
'-x+1/2, -y+1/2, -z'
'x+1/2, -y+1/2, z-1/2'

loop_
_atom_site_label
_atom_site_type_symbol
_atom_site_fract_x
_atom_site_fract_y
_atom_site_fract_z
_atom_site_U_iso_or_equiv
_atom_site_adp_type
_atom_site_occupancy
_atom_site_site_symmetry_order
_atom_site_calc_flag
_atom_site_refinement_flags_posn
_atom_site_refinement_flags_adp
_atom_site_refinement_flags_occupancy
_atom_site_disorder_assembly
_atom_site_disorder_group
Gd4 Gd 0.68196(2) 0.78570(2) 0.45830(2) 0.01049(12) Uani 1 1 d . . . . .
O8 O 0.6444(2) 0.7168(4) 0.3081(4) 0.0370(14) Uani 1 1 d D . . . .
O2 O 0.60670(18) 0.8131(3) 0.5072(4) 0.0242(12) Uani 1 1 d . . . . .
O7 O 0.30103(17) 0.7311(3) 0.8765(3) 0.0170(10) Uani 1 1 d . . . . .
O6 O 0.22894(16) 0.6626(4) 0.8401(4) 0.0212(11) Uani 1 1 d . . . . .
O5 O 0.20356(16) 0.4274(3) 0.5569(4) 0.0194(10) Uani 1 1 d . . . . .
O3 O 0.39873(16) 0.5832(3) 0.6451(4) 0.0208(11) Uani 1 1 d . . . . .
O4 O 0.26770(16) 0.3458(3) 0.5437(3) 0.0156(10) Uani 1 1 d . . . . .
O1 O 0.61845(19) 0.6625(4) 0.4888(4) 0.0284(13) Uani 1 1 d . . . . .
C4 C 0.4814(3) 0.7700(6) 0.6147(8) 0.041(2) Uani 1 1 d . U . . .
H4 H 0.464256 0.821899 0.634164 0.049 Uiso 1 1 calc R . . . .
O9 O 0.6424(2) 0.9172(4) 0.3600(4) 0.0372(14) Uani 1 1 d D . . . .
C3 C 0.5219(3) 0.7849(6) 0.5749(7) 0.037(2) Uani 1 1 d . . . . .
H3 H 0.532237 0.847213 0.566149 0.045 Uiso 1 1 calc R . . . .
C9 C 0.3531(2) 0.5732(5) 0.6670(5) 0.0159(14) Uani 1 1 d . . . . .
C11 C 0.2894(2) 0.6151(5) 0.7521(5) 0.0144(13) Uani 1 1 d . . . . .
C1 C 0.5939(2) 0.7288(5) 0.5110(5) 0.0194(15) Uani 1 1 d . . . . .
C15 C 0.2480(2) 0.4177(5) 0.5748(5) 0.0147(13) Uani 1 1 d . . . . .
C16 C 0.2719(2) 0.6745(4) 0.8293(5) 0.0141(13) Uani 1 1 d . . . . .
C2 C 0.5480(3) 0.7097(5) 0.5472(6) 0.0223(16) Uani 1 1 d . . . . .
C12 C 0.2605(2) 0.5472(4) 0.6986(5) 0.0134(13) Uani 1 1 d . . . . .
H12 H 0.228288 0.540028 0.707147 0.016 Uiso 1 1 calc R . . . .
C8 C 0.4222(3) 0.6689(7) 0.6758(7) 0.042(2) Uani 1 1 d . . . . .
H8A H 0.432252 0.669103 0.748094 0.050 Uiso 1 1 calc R . . . .
H8B H 0.400072 0.722183 0.657407 0.050 Uiso 1 1 calc R . . . .
C14 C 0.3256(2) 0.5031(5) 0.6173(5) 0.0151(13) Uani 1 1 d . . . . .
H14 H 0.338316 0.463689 0.572781 0.018 Uiso 1 1 calc R . . . .
C13 C 0.2788(2) 0.4902(4) 0.6326(5) 0.0143(13) Uani 1 1 d . . . . .
C10 C 0.3358(2) 0.6290(5) 0.7362(5) 0.0171(14) Uani 1 1 d . . . . .
H10 H 0.355486 0.675756 0.771894 0.020 Uiso 1 1 calc R . . . .
C5 C 0.4654(3) 0.6792(6) 0.6265(7) 0.034(2) Uani 1 1 d . U . . .
N3 N 0.6162(4) 0.9911(7) 0.2084(7) 0.050(2) Uani 0.722(9) 1 d D U P A 1
C6 C 0.4907(3) 0.6047(6) 0.5995(7) 0.041(2) Uani 1 1 d . U . . .
H6 H 0.480477 0.542398 0.608935 0.050 Uiso 1 1 calc R . . . .
C7 C 0.5318(3) 0.6203(6) 0.5577(7) 0.035(2) Uani 1 1 d . . . . .
H7 H 0.548515 0.568521 0.536678 0.042 Uiso 1 1 calc R . . . .
N1 N 0.6252(4) 0.6291(8) 0.1758(7) 0.050(2) Uani 0.749(10) 1 d D U P B 1
C23 C 0.6300(5) 0.9231(9) 0.2703(9) 0.045(3) Uani 0.722(9) 1 d D U P A 1
H23 H 0.630461 0.864082 0.238464 0.054 Uiso 0.722(9) 1 calc R . P A 1
C18 C 0.5771(4) 0.6034(11) 0.1940(12) 0.057(3) Uani 0.749(10) 1 d D U P B 1
H18A H 0.575565 0.613222 0.263518 0.086 Uiso 0.749(10) 1 calc GR . P B 1
H18B H 0.570855 0.537218 0.177100 0.086 Uiso 0.749(10) 1 calc GR . P B 1
H18C H 0.553062 0.642569 0.153273 0.086 Uiso 0.749(10) 1 calc GR . P B 1
C17 C 0.6545(5) 0.6787(10) 0.2389(9) 0.051(3) Uani 0.749(10) 1 d D U P B 1
H17 H 0.686457 0.684664 0.228334 0.061 Uiso 0.749(10) 1 calc R . P B 1
C19 C 0.6423(6) 0.5783(11) 0.0950(10) 0.061(3) Uani 0.749(10) 1 d D U P B 1
H19A H 0.634466 0.511581 0.098252 0.091 Uiso 0.749(10) 1 calc GR . P B 1
H19B H 0.676944 0.585849 0.101755 0.091 Uiso 0.749(10) 1 calc GR . P B 1
H19C H 0.626660 0.604040 0.031660 0.091 Uiso 0.749(10) 1 calc GR . P B 1
C24 C 0.5989(5) 0.9767(10) 0.1021(8) 0.052(3) Uani 0.722(9) 1 d D U P A 1
H24A H 0.608136 0.914074 0.083097 0.078 Uiso 0.722(9) 1 calc GR . P A 1
H24B H 0.613007 1.024191 0.064610 0.078 Uiso 0.722(9) 1 calc GR . P A 1
H24C H 0.563984 0.982452 0.088100 0.078 Uiso 0.722(9) 1 calc GR . P A 1
C25 C 0.6204(7) 1.0901(8) 0.2390(14) 0.066(3) Uani 0.722(9) 1 d D U P A 1
H25A H 0.631528 1.093664 0.310192 0.099 Uiso 0.722(9) 1 calc GR . P A 1
H25B H 0.589173 1.120634 0.222165 0.099 Uiso 0.722(9) 1 calc GR . P A 1
H25C H 0.643387 1.121922 0.204992 0.099 Uiso 0.722(9) 1 calc GR . P A 1
O10 O 0.6654(6) 0.7976(10) 0.0556(11) 0.055(4) Uani 0.5 1 d . . P C -1
N5 N 0.7187(6) 0.8327(10) -0.0430(10) 0.037(3) Uani 0.5 1 d . . P C -1
C29 C 0.6812(6) 0.8496(12) -0.0008(12) 0.032(4) Uani 0.5 1 d . U P C -1
H29 H 0.665209 0.907600 -0.015974 0.038 Uiso 0.5 1 calc R . P C -1
C30 C 0.7468(14) 0.746(3) -0.0209(17) 0.049(7) Uani 0.5 1 d . U P C -1
H30A H 0.779197 0.762392 0.012285 0.074 Uiso 0.5 1 calc GR . P C -1
H30B H 0.748516 0.713058 -0.082281 0.074 Uiso 0.5 1 calc GR . P C -1
H30C H 0.731554 0.706061 0.021954 0.074 Uiso 0.5 1 calc GR . P C -1
C31 C 0.7357(7) 0.8992(14) -0.1101(14) 0.045(5) Uani 0.5 1 d . . P C -1
H31A H 0.717970 0.958225 -0.110594 0.068 Uiso 0.5 1 calc GR . P C -1
H31B H 0.730587 0.872748 -0.176629 0.068 Uiso 0.5 1 calc GR . P C -1
H31C H 0.769837 0.911088 -0.088033 0.068 Uiso 0.5 1 calc GR . P C -1
N2 N 0.6284(13) 0.700(2) 0.1395(19) 0.058(3) Uani 0.251(10) 1 d D U P B 2
C22 C 0.6253(18) 0.748(3) 0.043(2) 0.062(6) Uani 0.251(10) 1 d D U P B 2
H22A H 0.592845 0.742043 0.005210 0.093 Uiso 0.251(10) 1 d R . P B 2
H22B H 0.648025 0.718913 0.006470 0.093 Uiso 0.251(10) 1 d R . P B 2
H22C H 0.633145 0.814663 0.053520 0.093 Uiso 0.251(10) 1 d R . P B 2
C20 C 0.6454(16) 0.740(3) 0.2233(14) 0.053(4) Uani 0.251(10) 1 d D U P B 2
H20 H 0.661403 0.798013 0.217462 0.064 Uiso 0.251(10) 1 calc R . P B 2
C21 C 0.5966(18) 0.620(3) 0.155(4) 0.059(4) Uani 0.251(10) 1 d D U P B 2
H21A H 0.563178 0.639146 0.134108 0.088 Uiso 0.251(10) 1 calc GR . P B 2
H21B H 0.602189 0.603184 0.224379 0.088 Uiso 0.251(10) 1 calc GR . P B 2
H21C H 0.603618 0.566656 0.115407 0.088 Uiso 0.251(10) 1 calc GR . P B 2
N4 N 0.6485(9) 1.0496(19) 0.289(2) 0.052(3) Uani 0.278(9) 1 d D U P A 2
C26 C 0.5981(10) 1.069(3) 0.245(3) 0.057(4) Uani 0.278(9) 1 d D U P A 2
H26A H 0.594257 1.063841 0.173092 0.086 Uiso 0.278(9) 1 calc GR . P A 2
H26B H 0.589367 1.131953 0.262860 0.086 Uiso 0.278(9) 1 calc GR . P A 2
H26C H 0.577318 1.022696 0.269116 0.086 Uiso 0.278(9) 1 calc GR . P A 2
C27 C 0.6640(11) 0.9891(16) 0.357(2) 0.052(4) Uani 0.278(9) 1 d D U P A 2
H27 H 0.692041 1.001347 0.403790 0.062 Uiso 0.278(9) 1 calc R . P A 2
C28 C 0.6816(14) 1.132(2) 0.297(3) 0.065(5) Uani 0.278(9) 1 d D U P A 2
H28A H 0.665990 1.183471 0.257012 0.098 Uiso 0.278(9) 1 calc GR . P A 2
H28B H 0.710796 1.113719 0.272863 0.098 Uiso 0.278(9) 1 calc GR . P A 2
H28C H 0.689763 1.151465 0.365664 0.098 Uiso 0.278(9) 1 calc GR . P A 2

loop_
_atom_site_aniso_label
_atom_site_aniso_U_11
_atom_site_aniso_U_22
_atom_site_aniso_U_33
_atom_site_aniso_U_23
_atom_site_aniso_U_13
_atom_site_aniso_U_12
Gd4 0.00836(18) 0.01163(18) 0.01257(18) -0.00049(12) 0.00479(12) -0.00155(12)
O8 0.046(4) 0.041(3) 0.021(3) -0.006(3) -0.002(3) -0.009(3)
O2 0.018(3) 0.016(2) 0.043(3) 0.005(2) 0.018(2) 0.001(2)
O7 0.017(2) 0.018(2) 0.018(2) -0.0053(19) 0.009(2) -0.0024(19)
O6 0.012(2) 0.032(3) 0.022(3) -0.012(2) 0.008(2) -0.004(2)
O5 0.015(2) 0.012(2) 0.031(3) -0.008(2) 0.004(2) 0.0003(19)
O3 0.013(2) 0.025(3) 0.029(3) -0.012(2) 0.015(2) -0.008(2)
O4 0.019(2) 0.012(2) 0.017(2) -0.0039(18) 0.0077(19) -0.0019(19)
O1 0.026(3) 0.023(3) 0.042(3) -0.012(2) 0.023(3) -0.007(2)
C4 0.033(4) 0.033(4) 0.067(6) -0.019(4) 0.035(4) -0.006(4)
O9 0.029(3) 0.045(4) 0.040(3) 0.009(3) 0.013(3) 0.017(3)
C3 0.024(4) 0.030(4) 0.065(6) -0.006(4) 0.027(4) -0.006(3)
C9 0.014(3) 0.016(3) 0.019(3) -0.003(3) 0.008(3) -0.005(3)
C11 0.013(3) 0.017(3) 0.014(3) 0.000(3) 0.005(3) 0.003(3)
C1 0.015(3) 0.028(4) 0.016(3) -0.003(3) 0.007(3) -0.002(3)
C15 0.020(4) 0.013(3) 0.013(3) -0.001(3) 0.008(3) -0.003(3)
C16 0.018(3) 0.012(3) 0.013(3) 0.000(3) 0.006(3) 0.004(3)
C2 0.018(4) 0.025(4) 0.028(4) -0.010(3) 0.014(3) -0.005(3)
C12 0.011(3) 0.016(3) 0.015(3) -0.001(3) 0.009(3) 0.001(3)
C8 0.029(5) 0.046(5) 0.059(6) -0.034(5) 0.030(4) -0.023(4)
C14 0.018(3) 0.016(3) 0.014(3) -0.002(3) 0.008(3) 0.001(3)
C13 0.015(3) 0.010(3) 0.018(3) 0.002(3) 0.005(3) -0.001(3)
C10 0.016(3) 0.017(3) 0.020(3) -0.006(3) 0.008(3) -0.006(3)
C5 0.028(4) 0.033(4) 0.048(5) -0.024(4) 0.028(4) -0.019(3)
N3 0.050(5) 0.040(4) 0.061(5) 0.016(4) 0.010(4) 0.011(4)
C6 0.040(5) 0.030(4) 0.062(5) -0.018(4) 0.033(4) -0.022(4)
C7 0.028(4) 0.028(4) 0.058(6) -0.022(4) 0.031(4) -0.013(3)
N1 0.059(5) 0.053(4) 0.041(4) -0.013(4) 0.012(4) -0.018(4)
C23 0.042(5) 0.044(5) 0.053(5) 0.023(4) 0.014(4) 0.010(4)
C18 0.060(6) 0.054(6) 0.057(6) -0.011(5) 0.009(5) -0.015(5)
C17 0.059(5) 0.051(5) 0.043(5) -0.007(4) 0.010(4) -0.010(5)
C19 0.072(6) 0.061(6) 0.049(5) -0.012(5) 0.010(5) -0.009(5)
C24 0.059(7) 0.038(6) 0.062(7) 0.018(6) 0.018(6) 0.004(6)
C25 0.063(6) 0.057(6) 0.075(6) 0.006(5) 0.005(5) 0.014(5)
O10 0.067(10) 0.050(9) 0.053(9) 0.000(7) 0.027(8) -0.007(7)
N5 0.045(9) 0.036(8) 0.028(7) -0.002(6) 0.006(6) -0.002(7)
C29 0.041(7) 0.025(7) 0.027(7) 0.001(6) 0.000(6) 0.003(6)
C30 0.050(12) 0.047(10) 0.047(18) 0.004(15) -0.001(15) 0.009(9)
C31 0.050(12) 0.051(12) 0.040(11) 0.009(9) 0.025(9) -0.008(9)
N2 0.063(5) 0.058(5) 0.051(5) -0.009(5) 0.007(5) -0.006(5)
C22 0.064(10) 0.065(10) 0.055(10) -0.006(9) 0.008(9) -0.003(9)
C20 0.058(6) 0.055(6) 0.046(6) -0.008(6) 0.009(5) -0.006(6)
C21 0.065(6) 0.059(6) 0.052(6) -0.009(6) 0.009(6) -0.010(6)
N4 0.053(5) 0.045(5) 0.060(5) 0.014(5) 0.012(5) 0.013(5)
C26 0.056(7) 0.050(7) 0.065(7) 0.011(6) 0.008(7) 0.010(6)
C27 0.054(7) 0.048(7) 0.055(7) 0.015(6) 0.016(6) 0.009(6)
C28 0.065(8) 0.058(8) 0.071(8) 0.005(7) 0.009(7) 0.013(7)

loop_
_atom_type_symbol
_atom_type_description
_atom_type_scat_dispersion_real
_atom_type_scat_dispersion_imag
_atom_type_scat_source
C C 0.0033 0.0016 'International Tables Vol C Tables 4.2.6.8 and 6.1.1.4'
H H 0.0000 0.0000 'International Tables Vol C Tables 4.2.6.8 and 6.1.1.4'
Gd Gd -0.1653 3.9035 'International Tables Vol C Tables 4.2.6.8 and 6.1.1.4'
N N 0.0061 0.0033 'International Tables Vol C Tables 4.2.6.8 and 6.1.1.4'
O O 0.0106 0.0060 'International Tables Vol C Tables 4.2.6.8 and 6.1.1.4'

loop_
_geom_angle_atom_site_label_1
_geom_angle_atom_site_label_2
_geom_angle_atom_site_label_3
_geom_angle
_geom_angle_site_symmetry_1
_geom_angle_site_symmetry_3
_geom_angle_publ_flag
O8 Gd4 Gd4 114.43(16) . 7_666 ?
O8 Gd4 O2 91.5(2) . . ?
O8 Gd4 O7 133.41(19) . 2_656 ?
O8 Gd4 O6 75.60(19) . 8_565 ?
O8 Gd4 O5 148.93(19) . 3 ?
O8 Gd4 O4 139.36(18) . 3 ?
O8 Gd4 O1 69.14(19) . . ?
O8 Gd4 O9 75.0(2) . . ?
O8 Gd4 C1 79.9(2) . . ?
O8 Gd4 C15 153.14(19) . 3 ?
O2 Gd4 Gd4 146.75(13) . 7_666 ?
O2 Gd4 O6 140.91(17) . 8_565 ?
O2 Gd4 O5 81.78(17) . 3 ?
O2 Gd4 O4 128.30(16) . 3 ?
O2 Gd4 O1 51.93(16) . . ?
O2 Gd4 O9 71.73(18) . . ?
O2 Gd4 C1 26.02(19) . . ?
O2 Gd4 C15 105.02(18) . 3 ?
O7 Gd4 Gd4 67.34(11) 2_656 7_666 ?
O7 Gd4 O2 79.81(17) 2_656 . ?
O7 Gd4 O6 135.21(16) 2_656 8_565 ?
O7 Gd4 O5 75.42(16) 2_656 3 ?
O7 Gd4 O4 70.37(15) 2_656 3 ?
O7 Gd4 O1 69.75(17) 2_656 . ?
O7 Gd4 O9 140.59(18) 2_656 . ?
O7 Gd4 C1 72.57(18) 2_656 . ?
O7 Gd4 C15 71.42(17) 2_656 3 ?
O6 Gd4 Gd4 69.25(11) 8_565 7_666 ?
O6 Gd4 O5 90.58(17) 8_565 3 ?
O6 Gd4 O4 68.04(15) 8_565 3 ?
O6 Gd4 O1 143.26(17) 8_565 . ?
O6 Gd4 O9 69.31(17) 8_565 . ?
O6 Gd4 C1 151.83(18) 8_565 . ?
O6 Gd4 C15 78.27(17) 8_565 3 ?
O5 Gd4 Gd4 85.08(11) 3 7_666 ?
O5 Gd4 O4 50.75(14) 3 3 ?
O5 Gd4 O1 125.31(16) 3 . ?
O5 Gd4 O9 74.05(19) 3 . ?
O5 Gd4 C1 103.77(18) 3 . ?
O5 Gd4 C15 24.93(17) 3 3 ?
O4 Gd4 Gd4 35.18(10) 3 7_666 ?
O4 Gd4 Gd4 40.39(11) 5_666 7_666 ?
O4 Gd4 O8 80.89(19) 5_666 . ?
O4 Gd4 O2 135.13(16) 5_666 . ?
O4 Gd4 O7 74.35(15) 5_666 2_656 ?
O4 Gd4 O6 79.91(16) 5_666 8_565 ?
O4 Gd4 O5 124.56(16) 5_666 3 ?
O4 Gd4 O4 75.57(16) 5_666 3 ?
O4 Gd4 O1 84.58(16) 5_666 . ?
O4 Gd4 O9 144.62(17) 5_666 . ?
O4 Gd4 C1 109.81(18) 5_666 . ?
O4 Gd4 C1 139.30(17) 3 . ?
O4 Gd4 C15 25.83(16) 3 3 ?
O4 Gd4 C15 100.66(17) 5_666 3 ?
O1 Gd4 Gd4 116.62(13) . 7_666 ?
O1 Gd4 O4 138.90(17) . 3 ?
O1 Gd4 C1 25.92(18) . . ?
O1 Gd4 C15 137.66(17) . 3 ?
O9 Gd4 Gd4 132.94(14) . 7_666 ?
O9 Gd4 O4 107.05(18) . 3 ?
O9 Gd4 O1 109.8(2) . . ?
O9 Gd4 C1 91.2(2) . . ?
O9 Gd4 C15 90.0(2) . 3 ?
C1 Gd4 Gd4 135.15(15) . 7_666 ?
C1 Gd4 C15 123.37(18) . 3 ?
C15 Gd4 Gd4 60.51(13) 3 7_666 ?
C17 O8 Gd4 139.8(8) . . ?
C20 O8 Gd4 129.8(17) . . ?
C1 O2 Gd4 97.8(4) . . ?
C16 O7 Gd4 135.5(4) . 2_656 ?
C16 O6 Gd4 134.6(4) . 8_466 ?
C15 O5 Gd4 99.4(4) . 3_445 ?
C9 O3 C8 115.5(5) . . ?
Gd4 O4 Gd4 104.43(16) 5_666 3_445 ?
C15 O4 Gd4 89.2(4) . 3_445 ?
C15 O4 Gd4 160.5(4) . 5_666 ?
C1 O1 Gd4 87.9(4) . . ?
C3 C4 H4 119.9 . . ?
C3 C4 C5 120.2(8) . . ?
C5 C4 H4 119.9 . . ?
C23 O9 Gd4 128.9(7) . . ?
C27 O9 Gd4 118.8(14) . . ?
C4 C3 H3 119.6 . . ?
C4 C3 C2 120.9(8) . . ?
C2 C3 H3 119.6 . . ?
O3 C9 C10 123.0(6) . . ?
C14 C9 O3 115.8(6) . . ?
C14 C9 C10 121.1(6) . . ?
C12 C11 C16 121.8(6) . . ?
C10 C11 C16 118.0(6) . . ?
C10 C11 C12 120.2(6) . . ?
O2 C1 Gd4 56.2(3) . . ?
O2 C1 C2 117.5(6) . . ?
O1 C1 Gd4 66.1(4) . . ?
O1 C1 O2 122.3(6) . . ?
O1 C1 C2 120.2(6) . . ?
C2 C1 Gd4 172.6(5) . . ?
O5 C15 Gd4 55.7(3) . 3_445 ?
O5 C15 O4 120.6(6) . . ?
O5 C15 C13 120.3(6) . . ?
O4 C15 Gd4 65.0(3) . 3_445 ?
O4 C15 C13 119.0(6) . . ?
C13 C15 Gd4 175.8(5) . 3_445 ?
O7 C16 O6 126.0(6) . . ?
O7 C16 C11 117.2(6) . . ?
O6 C16 C11 116.8(6) . . ?
C3 C2 C1 119.1(7) . . ?
C7 C2 C3 118.9(7) . . ?
C7 C2 C1 122.0(7) . . ?
C11 C12 H12 120.0 . . ?
C13 C12 C11 120.1(6) . . ?
C13 C12 H12 120.0 . . ?
O3 C8 H8A 109.9 . . ?
O3 C8 H8B 109.9 . . ?
O3 C8 C5 109.0(6) . . ?
H8A C8 H8B 108.3 . . ?
C5 C8 H8A 109.9 . . ?
C5 C8 H8B 109.9 . . ?
C9 C14 H14 120.2 . . ?
C9 C14 C13 119.5(6) . . ?
C13 C14 H14 120.2 . . ?
C12 C13 C15 120.3(6) . . ?
C12 C13 C14 120.0(6) . . ?
C14 C13 C15 119.6(6) . . ?
C9 C10 H10 120.5 . . ?
C11 C10 C9 119.0(6) . . ?
C11 C10 H10 120.5 . . ?
C4 C5 C8 116.7(7) . . ?
C6 C5 C4 119.5(7) . . ?
C6 C5 C8 123.6(8) . . ?
C23 N3 C24 123.8(11) . . ?
C23 N3 C25 121.6(12) . . ?
C25 N3 C24 114.4(11) . . ?
C5 C6 H6 120.0 . . ?
C5 C6 C7 120.1(8) . . ?
C7 C6 H6 120.0 . . ?
C2 C7 C6 120.5(7) . . ?
C2 C7 H7 119.8 . . ?
C6 C7 H7 119.8 . . ?
C18 N1 C19 116.2(11) . . ?
C17 N1 C18 121.5(11) . . ?
C17 N1 C19 120.9(11) . . ?
O9 C23 N3 135.2(13) . . ?
O9 C23 H23 112.4 . . ?
N3 C23 H23 112.4 . . ?
N1 C18 H18A 109.5 . . ?
N1 C18 H18B 109.5 . . ?
N1 C18 H18C 109.5 . . ?
H18A C18 H18B 109.5 . . ?
H18A C18 H18C 109.5 . . ?
H18B C18 H18C 109.5 . . ?
O8 C17 N1 125.0(12) . . ?
O8 C17 H17 117.5 . . ?
N1 C17 H17 117.5 . . ?
N1 C19 H19A 109.5 . . ?
N1 C19 H19B 109.5 . . ?
N1 C19 H19C 109.5 . . ?
H19A C19 H19B 109.5 . . ?
H19A C19 H19C 109.5 . . ?
H19B C19 H19C 109.5 . . ?
N3 C24 H24A 109.5 . . ?
N3 C24 H24B 109.5 . . ?
N3 C24 H24C 109.5 . . ?
H24A C24 H24B 109.5 . . ?
H24A C24 H24C 109.5 . . ?
H24B C24 H24C 109.5 . . ?
N3 C25 H25A 109.5 . . ?
N3 C25 H25B 109.5 . . ?
N3 C25 H25C 109.5 . . ?
H25A C25 H25B 109.5 . . ?
H25A C25 H25C 109.5 . . ?
H25B C25 H25C 109.5 . . ?
C29 N5 C30 121(2) . . ?
C29 N5 C31 122.8(16) . . ?
C31 N5 C30 116(2) . . ?
O10 C29 N5 126.1(17) . . ?
O10 C29 H29 117.0 . . ?
N5 C29 H29 117.0 . . ?
N5 C30 H30A 109.5 . . ?
N5 C30 H30B 109.5 . . ?
N5 C30 H30C 109.5 . . ?
H30A C30 H30B 109.5 . . ?
H30A C30 H30C 109.5 . . ?
H30B C30 H30C 109.5 . . ?
N5 C31 H31A 109.5 . . ?
N5 C31 H31B 109.5 . . ?
N5 C31 H31C 109.5 . . ?
H31A C31 H31B 109.5 . . ?
H31A C31 H31C 109.5 . . ?
H31B C31 H31C 109.5 . . ?
C22 N2 C21 122(3) . . ?
C20 N2 C22 123(3) . . ?
C20 N2 C21 110(3) . . ?
N2 C22 H22A 109.9 . . ?
N2 C22 H22B 109.0 . . ?
N2 C22 H22C 109.5 . . ?
H22A C22 H22B 109.5 . . ?
H22A C22 H22C 109.5 . . ?
H22B C22 H22C 109.5 . . ?
O8 C20 N2 131(3) . . ?
O8 C20 H20 114.3 . . ?
N2 C20 H20 114.3 . . ?
N2 C21 H21A 109.5 . . ?
N2 C21 H21B 109.5 . . ?
N2 C21 H21C 109.5 . . ?
H21A C21 H21B 109.5 . . ?
H21A C21 H21C 109.5 . . ?
H21B C21 H21C 109.5 . . ?
C26 N4 C28 116(3) . . ?
C27 N4 C26 127(3) . . ?
C27 N4 C28 110(3) . . ?
N4 C26 H26A 109.5 . . ?
N4 C26 H26B 109.5 . . ?
N4 C26 H26C 109.5 . . ?
H26A C26 H26B 109.5 . . ?
H26A C26 H26C 109.5 . . ?
H26B C26 H26C 109.5 . . ?
O9 C27 N4 119(3) . . ?
O9 C27 H27 120.5 . . ?
N4 C27 H27 120.5 . . ?
N4 C28 H28A 109.5 . . ?
N4 C28 H28B 109.5 . . ?
N4 C28 H28C 109.5 . . ?
H28A C28 H28B 109.5 . . ?
H28A C28 H28C 109.5 . . ?
H28B C28 H28C 109.5 . . ?

loop_
_geom_bond_atom_site_label_1
_geom_bond_atom_site_label_2
_geom_bond_distance
_geom_bond_site_symmetry_2
_geom_bond_publ_flag
Gd4 Gd4 3.9698(6) 7_666 ?
Gd4 O8 2.373(5) . ?
Gd4 O2 2.387(5) . ?
Gd4 O7 2.380(5) 2_656 ?
Gd4 O6 2.400(4) 8_565 ?
Gd4 O5 2.454(5) 3 ?
Gd4 O4 2.362(4) 5_666 ?
Gd4 O4 2.656(5) 3 ?
Gd4 O1 2.605(5) . ?
Gd4 O9 2.467(6) . ?
Gd4 C1 2.847(7) . ?
Gd4 C15 2.932(7) 3 ?
O8 C17 1.178(12) . ?
O8 C20 1.225(19) . ?
O2 C1 1.261(9) . ?
O7 C16 1.253(8) . ?
O6 C16 1.267(8) . ?
O5 C15 1.253(8) . ?
O3 C9 1.390(8) . ?
O3 C8 1.420(9) . ?
O4 C15 1.277(8) . ?
O1 C1 1.245(9) . ?
C4 H4 0.9500 . ?
C4 C3 1.379(11) . ?
C4 C5 1.390(12) . ?
O9 C23 1.231(12) . ?
O9 C27 1.199(19) . ?
C3 H3 0.9500 . ?
C3 C2 1.394(11) . ?
C9 C14 1.378(9) . ?
C9 C10 1.398(9) . ?
C11 C16 1.513(9) . ?
C11 C12 1.393(9) . ?
C11 C10 1.390(9) . ?
C1 C2 1.502(9) . ?
C15 C13 1.492(9) . ?
C2 C7 1.370(11) . ?
C12 H12 0.9500 . ?
C12 C13 1.389(9) . ?
C8 H8A 0.9900 . ?
C8 H8B 0.9900 . ?
C8 C5 1.514(10) . ?
C14 H14 0.9500 . ?
C14 C13 1.394(9) . ?
C10 H10 0.9500 . ?
C5 C6 1.370(12) . ?
N3 C23 1.306(9) . ?
N3 C24 1.479(9) . ?
N3 C25 1.473(9) . ?
C6 H6 0.9500 . ?
C6 C7 1.411(11) . ?
C7 H7 0.9500 . ?
N1 C18 1.478(9) . ?
N1 C17 1.304(9) . ?
N1 C19 1.482(9) . ?
C23 H23 0.9500 . ?
C18 H18A 0.9800 . ?
C18 H18B 0.9800 . ?
C18 H18C 0.9800 . ?
C17 H17 0.9500 . ?
C19 H19A 0.9800 . ?
C19 H19B 0.9800 . ?
C19 H19C 0.9800 . ?
C24 H24A 0.9800 . ?
C24 H24B 0.9800 . ?
C24 H24C 0.9800 . ?
C25 H25A 0.9800 . ?
C25 H25B 0.9800 . ?
C25 H25C 0.9800 . ?
O10 C29 1.22(2) . ?
N5 C29 1.32(2) . ?
N5 C30 1.47(4) . ?
N5 C31 1.47(2) . ?
C29 H29 0.9500 . ?
C30 H30A 0.9800 . ?
C30 H30B 0.9800 . ?
C30 H30C 0.9800 . ?
C31 H31A 0.9800 . ?
C31 H31B 0.9800 . ?
C31 H31C 0.9800 . ?
N2 C22 1.486(10) . ?
N2 C20 1.304(10) . ?
N2 C21 1.492(10) . ?
C22 H22A 0.9796 . ?
C22 H22B 0.9803 . ?
C22 H22C 0.9798 . ?
C20 H20 0.9500 . ?
C21 H21A 0.9800 . ?
C21 H21B 0.9800 . ?
C21 H21C 0.9800 . ?
N4 C26 1.481(10) . ?
N4 C27 1.293(10) . ?
N4 C28 1.493(10) . ?
C26 H26A 0.9800 . ?
C26 H26B 0.9800 . ?
C26 H26C 0.9800 . ?
C27 H27 0.9500 . ?
C28 H28A 0.9800 . ?
C28 H28B 0.9800 . ?
C28 H28C 0.9800 . ?

loop_
_geom_torsion_atom_site_label_1
_geom_torsion_atom_site_label_2
_geom_torsion_atom_site_label_3
_geom_torsion_atom_site_label_4
_geom_torsion
_geom_torsion_site_symmetry_1
_geom_torsion_site_symmetry_2
_geom_torsion_site_symmetry_3
_geom_torsion_site_symmetry_4
_geom_torsion_publ_flag
Gd4 O8 C17 N1 163.8(9) . . . . ?
Gd4 O8 C20 N2 174(4) . . . . ?
Gd4 O2 C1 O1 -2.3(8) . . . . ?
Gd4 O2 C1 C2 175.6(5) . . . . ?
Gd4 O7 C16 O6 37.3(10) 2_656 . . . ?
Gd4 O7 C16 C11 -142.8(5) 2_656 . . . ?
Gd4 O6 C16 O7 -10.0(11) 8_466 . . . ?
Gd4 O6 C16 C11 170.1(4) 8_466 . . . ?
Gd4 O5 C15 O4 -1.6(7) 3_445 . . . ?
Gd4 O5 C15 C13 178.3(5) 3_445 . . . ?
Gd4 O4 C15 Gd4 -135.2(12) 5_666 . . 3_445 ?
Gd4 O4 C15 O5 1.4(6) 3_445 . . . ?
Gd4 O4 C15 O5 -133.7(11) 5_666 . . . ?
Gd4 O4 C15 C13 46.4(15) 5_666 . . . ?
Gd4 O4 C15 C13 -178.5(5) 3_445 . . . ?
Gd4 O1 C1 O2 2.1(7) . . . . ?
Gd4 O1 C1 C2 -175.8(6) . . . . ?
Gd4 O9 C23 N3 -166.6(12) . . . . ?
Gd4 O9 C27 N4 164(3) . . . . ?
O2 C1 C2 C3 -0.2(11) . . . . ?
O2 C1 C2 C7 -177.4(8) . . . . ?
O5 C15 C13 C12 25.5(9) . . . . ?
O5 C15 C13 C14 -151.9(6) . . . . ?
O3 C9 C14 C13 -178.0(6) . . . . ?
O3 C9 C10 C11 178.9(6) . . . . ?
O3 C8 C5 C4 155.0(9) . . . . ?
O3 C8 C5 C6 -29.2(14) . . . . ?
O4 C15 C13 C12 -154.6(6) . . . . ?
O4 C15 C13 C14 28.0(9) . . . . ?
O1 C1 C2 C3 177.8(8) . . . . ?
O1 C1 C2 C7 0.5(12) . . . . ?
C4 C3 C2 C1 -175.5(9) . . . . ?
C4 C3 C2 C7 1.8(14) . . . . ?
C4 C5 C6 C7 -1.6(15) . . . . ?
C3 C4 C5 C8 176.9(10) . . . . ?
C3 C4 C5 C6 0.9(16) . . . . ?
C3 C2 C7 C6 -2.5(14) . . . . ?
C9 O3 C8 C5 -166.7(7) . . . . ?
C9 C14 C13 C15 176.7(6) . . . . ?
C9 C14 C13 C12 -0.7(10) . . . . ?
C11 C12 C13 C15 -179.8(6) . . . . ?
C11 C12 C13 C14 -2.4(10) . . . . ?
C1 C2 C7 C6 174.7(8) . . . . ?
C16 C11 C12 C13 -176.1(6) . . . . ?
C16 C11 C10 C9 178.4(6) . . . . ?
C12 C11 C16 O7 177.2(6) . . . . ?
C12 C11 C16 O6 -2.9(9) . . . . ?
C12 C11 C10 C9 -0.9(10) . . . . ?
C8 O3 C9 C14 164.2(7) . . . . ?
C8 O3 C9 C10 -16.9(10) . . . . ?
C8 C5 C6 C7 -177.3(9) . . . . ?
C14 C9 C10 C11 -2.3(10) . . . . ?
C10 C9 C14 C13 3.1(10) . . . . ?
C10 C11 C16 O7 -2.1(9) . . . . ?
C10 C11 C16 O6 177.8(6) . . . . ?
C10 C11 C12 C13 3.2(10) . . . . ?
C5 C4 C3 C2 -1.0(16) . . . . ?
C5 C6 C7 C2 2.5(15) . . . . ?
C18 N1 C17 O8 -10(2) . . . . ?
C19 N1 C17 O8 -175.6(14) . . . . ?
C24 N3 C23 O9 -174.4(14) . . . . ?
C25 N3 C23 O9 10(3) . . . . ?
C30 N5 C29 O10 -2(3) . . . . ?
C31 N5 C29 O10 -179.8(18) . . . . ?
C22 N2 C20 O8 168(4) . . . . ?
C21 N2 C20 O8 10(7) . . . . ?
C26 N4 C27 O9 33(6) . . . . ?
C28 N4 C27 O9 -178(3) . . . . ?

loop_
_platon_squeeze_void_nr
_platon_squeeze_void_average_x
_platon_squeeze_void_average_y
_platon_squeeze_void_average_z
_platon_squeeze_void_volume
_platon_squeeze_void_count_electrons
_platon_squeeze_void_content
1 0.500 0.870 0.250 116 47 ' '
2 1.000 0.370 0.250 116 47 ' '
3 0.500 0.130 0.750 117 47 ' '
4 1.000 0.630 0.750 117 47 ' '
